data_7150850
loop_
_publ_author_name
'Basheer, Ahmad'
'Rappoport, Zvi'

_publ_section_title
;
 Enols and thioenols of substituted cyanomonothiocarbonylmalonamides:
 structures, enolization vs. thioenolization, equilibria and
 conformations
;
_journal_issue 6
_journal_name_full 'Organic &amp;  Biomolecular Chemistry'
_journal_page_first 1071
_journal_page_last 1082
_journal_paper_doi 10.1039/b717556f
_journal_volume 6
_journal_year 2008
_chemical_formula_moiety 'C11 H11 N3 O S'
_chemical_formula_sum 'C11 H11 N3 O S'
_chemical_formula_weight 233.29
_chemical_name_systematic
;
?
;
_space_group_IT_number 2
_symmetry_cell_setting triclinic
_symmetry_space_group_name_Hall '-P 1'
_symmetry_space_group_name_H-M 'P -1'
_atom_sites_solution_hydrogens geom
_atom_sites_solution_primary direct
_atom_sites_solution_secondary difmap
_audit_creation_method SHELXL-97
_cell_angle_alpha 81.3100(10)
_cell_angle_beta 79.1780(10)
_cell_angle_gamma 68.9710(10)
_cell_formula_units_Z 4
_cell_length_a 9.4637(5)
_cell_length_b 9.9527(6)
_cell_length_c 13.2117(8)
_cell_measurement_temperature 295(1)
_cell_volume 1136.10(11)
_computing_cell_refinement 'Bruker SMART'
_computing_data_collection 'Bruker SMART'
_computing_data_reduction 'Bruker SAINT'
_computing_molecular_graphics 'Bruker SHELXTL'
_computing_publication_material 'Bruker SHELXTL'
_computing_structure_refinement 'SHELXL-97 (Sheldrick, 1997)'
_computing_structure_solution 'SHELXS-97 (Sheldrick, 1990)'
_diffrn_ambient_temperature 295(1)
_diffrn_measured_fraction_theta_full 0.990
_diffrn_measured_fraction_theta_max 0.990
_diffrn_measurement_device_type 'CCD area detector'
_diffrn_measurement_method 'phi and omega scans'
_diffrn_radiation_monochromator graphite
_diffrn_radiation_source 'fine-focus sealed tube'
_diffrn_radiation_type MoK\a
_diffrn_radiation_wavelength 0.71073
_diffrn_reflns_av_R_equivalents 0.0172
_diffrn_reflns_av_sigmaI/netI 0.0194
_diffrn_reflns_limit_h_max 12
_diffrn_reflns_limit_h_min -12
_diffrn_reflns_limit_k_max 12
_diffrn_reflns_limit_k_min -12
_diffrn_reflns_limit_l_max 16
_diffrn_reflns_limit_l_min -16
_diffrn_reflns_number 12684
_diffrn_reflns_theta_full 27.00
_diffrn_reflns_theta_max 27.00
_diffrn_reflns_theta_min 1.58
_exptl_absorpt_coefficient_mu 0.266
_exptl_absorpt_correction_T_max 0.9196
_exptl_absorpt_correction_T_min 0.8895
_exptl_absorpt_correction_type none
_exptl_crystal_colour pale
_exptl_crystal_density_diffrn 1.364
_exptl_crystal_density_method 'not measured'
_exptl_crystal_description shapeless
_exptl_crystal_F_000 488
_exptl_crystal_size_max 0.45
_exptl_crystal_size_mid 0.36
_exptl_crystal_size_min 0.32
_refine_diff_density_max 0.245
_refine_diff_density_min -0.312
_refine_diff_density_rms 0.076
_refine_ls_extinction_coef 0.014(3)
_refine_ls_extinction_expression Fc^*^=kFc[1+0.001xFc^2^\l^3^/sin(2\q)]^-1/4^
_refine_ls_extinction_method SHELXL
_refine_ls_goodness_of_fit_ref 1.051
_refine_ls_hydrogen_treatment mixed
_refine_ls_matrix_type full
_refine_ls_number_parameters 316
_refine_ls_number_reflns 4900
_refine_ls_number_restraints 0
_refine_ls_restrained_S_all 1.051
_refine_ls_R_factor_all 0.0502
_refine_ls_R_factor_gt 0.0445
_refine_ls_shift/su_max 0.001
_refine_ls_shift/su_mean 0.000
_refine_ls_structure_factor_coef Fsqd
_refine_ls_weighting_details 'calc w=1/[\s^2^(Fo^2^)+(0.0813P)^2^+0.1492P] where P=(Fo^2^+2Fc^2^)/3'
_refine_ls_weighting_scheme calc
_refine_ls_wR_factor_gt 0.1267
_refine_ls_wR_factor_ref 0.1317
_reflns_number_gt 4194
_reflns_number_total 4900
_reflns_threshold_expression >2sigma(I)
_cod_data_source_file b717556f.txt
_cod_data_source_block 11h
_cod_depositor_comments
;
The following automatic conversions were performed:
'_symmetry_cell_setting' value 'Triclinic' changed to 'triclinic'
according to '/home/saulius/struct/CIF-dictionaries/cif_core.dic'
dictionary named 'cif_core.dic' version 2.4.1 from 2010-06-29.

Automatic conversion script
Id: cif_fix_enum 1527 2010-12-29 10:47:43Z saulius 
;
_cod_original_sg_symbol_H-M P-1
_cod_database_code 7150850

loop_
_symmetry_equiv_pos_as_xyz
'x, y, z'
'-x, -y, -z'

loop_
_atom_site_label
_atom_site_type_symbol
_atom_site_fract_x
_atom_site_fract_y
_atom_site_fract_z
_atom_site_U_iso_or_equiv
_atom_site_adp_type
_atom_site_occupancy
_atom_site_symmetry_multiplicity
_atom_site_calc_flag
_atom_site_refinement_flags
_atom_site_disorder_assembly
_atom_site_disorder_group
C1 C 0.22619(16) 0.60887(15) 0.47638(11) 0.0420(3) Uani 1 1 d . . .
C2 C 0.26947(16) 0.67761(15) 0.37885(10) 0.0407(3) Uani 1 1 d . . .
C3 C 0.21936(16) 0.67366(15) 0.28437(11) 0.0405(3) Uani 1 1 d . . .
C4 C 0.37623(17) 0.74783(16) 0.37706(11) 0.0437(3) Uani 1 1 d . . .
C5 C 0.2408(2) 0.5405(2) 0.66032(11) 0.0567(4) Uani 1 1 d . . .
H5A H 0.1415 0.5983 0.6914 0.085 Uiso 1 1 calc R . .
H5B H 0.3150 0.5291 0.7044 0.085 Uiso 1 1 calc R . .
H5C H 0.2391 0.4472 0.6512 0.085 Uiso 1 1 calc R . .
C6 C 0.25260(16) 0.75340(16) 0.09615(11) 0.0436(3) Uani 1 1 d . . .
C7 C 0.19660(17) 0.88430(16) 0.03859(11) 0.0481(3) Uani 1 1 d . . .
H7 H 0.1610 0.9702 0.0701 0.058 Uiso 1 1 calc R . .
C8 C 0.19374(18) 0.88690(18) -0.06594(11) 0.0543(4) Uani 1 1 d . . .
H8 H 0.1564 0.9750 -0.1046 0.065 Uiso 1 1 calc R . .
C9 C 0.2454(2) 0.7611(2) -0.11334(12) 0.0593(4) Uani 1 1 d . . .
H9 H 0.2428 0.7637 -0.1837 0.071 Uiso 1 1 calc R . .
C10 C 0.3013(2) 0.6301(2) -0.05561(13) 0.0622(4) Uani 1 1 d . . .
H10 H 0.3359 0.5444 -0.0872 0.075 Uiso 1 1 calc R . .
C11 C 0.30606(18) 0.62611(17) 0.04884(12) 0.0538(4) Uani 1 1 d . . .
H11 H 0.3451 0.5380 0.0872 0.065 Uiso 1 1 calc R . .
C21 C 0.77013(16) 0.88314(15) 0.51871(11) 0.0428(3) Uani 1 1 d . . .
C22 C 0.71669(16) 0.82442(15) 0.61741(10) 0.0403(3) Uani 1 1 d . . .
C23 C 0.76513(15) 0.82858(14) 0.71254(10) 0.0391(3) Uani 1 1 d . . .
C24 C 0.60328(17) 0.76205(16) 0.61967(11) 0.0451(3) Uani 1 1 d . . .
C25 C 0.7657(2) 0.9425(2) 0.33356(12) 0.0597(4) Uani 1 1 d . . .
H25A H 0.7750 1.0339 0.3392 0.090 Uiso 1 1 calc R . .
H25B H 0.6934 0.9556 0.2876 0.090 Uiso 1 1 calc R . .
H25C H 0.8634 0.8767 0.3068 0.090 Uiso 1 1 calc R . .
C26 C 0.72466(17) 0.76270(16) 0.90255(11) 0.0435(3) Uani 1 1 d . . .
C27 C 0.60352(19) 0.8123(2) 0.97806(13) 0.0709(5) Uani 1 1 d . . .
H27 H 0.5052 0.8562 0.9609 0.085 Uiso 1 1 calc R . .
C28 C 0.6270(2) 0.7972(3) 1.08004(14) 0.0845(7) Uani 1 1 d . . .
H28 H 0.5441 0.8307 1.1312 0.101 Uiso 1 1 calc R . .
C29 C 0.7702(2) 0.7338(2) 1.10642(13) 0.0620(4) Uani 1 1 d . . .
H29 H 0.7854 0.7241 1.1751 0.074 Uiso 1 1 calc R . .
C30 C 0.8915(2) 0.68451(18) 1.03095(12) 0.0599(4) Uani 1 1 d . . .
H30 H 0.9898 0.6423 1.0483 0.072 Uiso 1 1 calc R . .
C31 C 0.86933(19) 0.69681(18) 0.92894(12) 0.0563(4) Uani 1 1 d . . .
H31 H 0.9521 0.6606 0.8783 0.068 Uiso 1 1 calc R . .
N1 N 0.28145(16) 0.61128(15) 0.56027(9) 0.0485(3) Uani 1 1 d . . .
H1N H 0.339(2) 0.6579(19) 0.5564(14) 0.051(5) Uiso 1 1 d . . .
N2 N 0.46512(17) 0.80228(17) 0.37658(11) 0.0584(4) Uani 1 1 d . . .
N3 N 0.26510(18) 0.75378(16) 0.20155(10) 0.0532(3) Uani 1 1 d . . .
H3N H 0.288(2) 0.813(2) 0.2135(14) 0.063(6) Uiso 1 1 d . . .
N21 N 0.71302(17) 0.88368(15) 0.43508(10) 0.0502(3) Uani 1 1 d . . .
H21N H 0.650(2) 0.851(2) 0.4415(14) 0.054(5) Uiso 1 1 d . . .
N22 N 0.51044(18) 0.71182(18) 0.62253(11) 0.0625(4) Uani 1 1 d . . .
N23 N 0.69489(16) 0.77588(15) 0.79910(10) 0.0490(3) Uani 1 1 d . . .
H23N H 0.630(2) 0.751(2) 0.7937(14) 0.065(6) Uiso 1 1 d . . .
O1 O 0.13047(14) 0.53900(14) 0.48896(9) 0.0572(3) Uani 1 1 d . . .
H1O H 0.100(3) 0.541(3) 0.415(2) 0.116(9) Uiso 1 1 d . . .
O21 O 0.87717(14) 0.94031(14) 0.50453(9) 0.0583(3) Uani 1 1 d . . .
H21O H 0.909(3) 0.928(3) 0.578(2) 0.114(9) Uiso 1 1 d . . .
S1 S 0.10766(5) 0.57809(5) 0.27319(3) 0.05300(15) Uani 1 1 d . . .
S21 S 0.90048(5) 0.90077(5) 0.71964(3) 0.05141(15) Uani 1 1 d . . .

loop_
_atom_site_aniso_label
_atom_site_aniso_U_11
_atom_site_aniso_U_22
_atom_site_aniso_U_33
_atom_site_aniso_U_23
_atom_site_aniso_U_13
_atom_site_aniso_U_12
C1 0.0424(7) 0.0504(7) 0.0411(7) -0.0037(6) -0.0081(5) -0.0245(6)
C2 0.0443(7) 0.0482(7) 0.0382(7) -0.0010(5) -0.0109(5) -0.0248(6)
C3 0.0428(7) 0.0442(7) 0.0404(7) -0.0024(5) -0.0113(5) -0.0198(6)
C4 0.0511(8) 0.0521(8) 0.0364(7) 0.0018(6) -0.0137(6) -0.0263(6)
C5 0.0707(10) 0.0718(10) 0.0372(8) 0.0004(7) -0.0080(7) -0.0378(9)
C6 0.0458(7) 0.0558(8) 0.0379(7) -0.0014(6) -0.0102(6) -0.0266(6)
C7 0.0520(8) 0.0511(8) 0.0445(8) -0.0041(6) -0.0075(6) -0.0214(6)
C8 0.0583(9) 0.0624(9) 0.0441(8) 0.0055(7) -0.0140(7) -0.0236(7)
C9 0.0645(10) 0.0828(12) 0.0373(8) -0.0078(7) -0.0109(7) -0.0303(9)
C10 0.0696(11) 0.0661(10) 0.0549(9) -0.0197(8) -0.0082(8) -0.0225(8)
C11 0.0603(9) 0.0515(8) 0.0512(9) -0.0031(6) -0.0150(7) -0.0180(7)
C21 0.0460(7) 0.0492(7) 0.0407(7) -0.0040(6) -0.0098(6) -0.0237(6)
C22 0.0456(7) 0.0444(7) 0.0399(7) -0.0022(5) -0.0121(5) -0.0240(6)
C23 0.0439(7) 0.0385(6) 0.0398(7) -0.0036(5) -0.0118(5) -0.0169(5)
C24 0.0540(8) 0.0548(8) 0.0364(7) 0.0010(6) -0.0156(6) -0.0280(7)
C25 0.0723(11) 0.0772(11) 0.0377(8) -0.0005(7) -0.0085(7) -0.0367(9)
C26 0.0536(8) 0.0501(8) 0.0378(7) 0.0023(6) -0.0134(6) -0.0300(6)
C27 0.0471(9) 0.1201(17) 0.0506(9) -0.0010(10) -0.0082(7) -0.0365(10)
C28 0.0684(12) 0.146(2) 0.0429(9) -0.0083(11) 0.0033(8) -0.0471(13)
C29 0.0836(12) 0.0791(11) 0.0395(8) 0.0037(7) -0.0192(8) -0.0457(10)
C30 0.0648(10) 0.0679(10) 0.0522(9) 0.0028(7) -0.0256(8) -0.0233(8)
C31 0.0556(9) 0.0627(10) 0.0468(8) -0.0043(7) -0.0145(7) -0.0124(7)
N1 0.0578(7) 0.0646(8) 0.0371(6) 0.0006(5) -0.0113(5) -0.0375(7)
N2 0.0658(9) 0.0744(9) 0.0559(8) 0.0059(6) -0.0221(6) -0.0468(7)
N3 0.0780(9) 0.0617(8) 0.0401(7) 0.0016(6) -0.0186(6) -0.0454(7)
N21 0.0600(8) 0.0655(8) 0.0384(7) 0.0002(5) -0.0122(6) -0.0368(7)
N22 0.0704(9) 0.0861(10) 0.0553(8) 0.0041(7) -0.0218(7) -0.0535(8)
N23 0.0562(8) 0.0652(8) 0.0414(7) 0.0025(5) -0.0170(5) -0.0377(7)
O1 0.0662(7) 0.0848(8) 0.0433(6) 0.0029(5) -0.0119(5) -0.0543(6)
O21 0.0646(7) 0.0868(8) 0.0440(6) 0.0011(5) -0.0101(5) -0.0519(6)
S1 0.0615(3) 0.0681(3) 0.0485(2) -0.00040(18) -0.01979(18) -0.0409(2)
S21 0.0573(3) 0.0651(3) 0.0492(2) -0.00266(17) -0.01827(17) -0.0373(2)

loop_
_atom_type_symbol
_atom_type_description
_atom_type_scat_dispersion_real
_atom_type_scat_dispersion_imag
_atom_type_scat_source
C C 0.0033 0.0016 'International Tables Vol C Tables 4.2.6.8 and 6.1.1.4'
H H 0.0000 0.0000 'International Tables Vol C Tables 4.2.6.8 and 6.1.1.4'
N N 0.0061 0.0033 'International Tables Vol C Tables 4.2.6.8 and 6.1.1.4'
O O 0.0106 0.0060 'International Tables Vol C Tables 4.2.6.8 and 6.1.1.4'
S S 0.1246 0.1234 'International Tables Vol C Tables 4.2.6.8 and 6.1.1.4'

loop_
_geom_angle_atom_site_label_1
_geom_angle_atom_site_label_2
_geom_angle_atom_site_label_3
_geom_angle
_geom_angle_site_symmetry_1
_geom_angle_site_symmetry_3
_geom_angle_publ_flag
O1 C1 N1 115.29(13) . . ?
O1 C1 C2 122.67(12) . . ?
N1 C1 C2 122.04(12) . . ?
C4 C2 C1 116.13(12) . . ?
C4 C2 C3 118.93(12) . . ?
C1 C2 C3 124.86(12) . . ?
N3 C3 C2 115.81(12) . . ?
N3 C3 S1 120.46(10) . . ?
C2 C3 S1 123.73(10) . . ?
N2 C4 C2 178.53(16) . . ?
N1 C5 H5A 109.5 . . ?
N1 C5 H5B 109.5 . . ?
H5A C5 H5B 109.5 . . ?
N1 C5 H5C 109.5 . . ?
H5A C5 H5C 109.5 . . ?
H5B C5 H5C 109.5 . . ?
C11 C6 C7 119.90(14) . . ?
C11 C6 N3 121.18(14) . . ?
C7 C6 N3 118.73(14) . . ?
C8 C7 C6 119.69(14) . . ?
C8 C7 H7 120.2 . . ?
C6 C7 H7 120.2 . . ?
C9 C8 C7 120.81(15) . . ?
C9 C8 H8 119.6 . . ?
C7 C8 H8 119.6 . . ?
C8 C9 C10 119.44(15) . . ?
C8 C9 H9 120.3 . . ?
C10 C9 H9 120.3 . . ?
C11 C10 C9 120.32(16) . . ?
C11 C10 H10 119.8 . . ?
C9 C10 H10 119.8 . . ?
C6 C11 C10 119.84(15) . . ?
C6 C11 H11 120.1 . . ?
C10 C11 H11 120.1 . . ?
O21 C21 N21 115.28(13) . . ?
O21 C21 C22 122.98(13) . . ?
N21 C21 C22 121.73(13) . . ?
C24 C22 C21 116.26(12) . . ?
C24 C22 C23 118.62(12) . . ?
C21 C22 C23 125.08(12) . . ?
N23 C23 C22 116.74(12) . . ?
N23 C23 S21 120.30(10) . . ?
C22 C23 S21 122.93(10) . . ?
N22 C24 C22 179.28(17) . . ?
N21 C25 H25A 109.5 . . ?
N21 C25 H25B 109.5 . . ?
H25A C25 H25B 109.5 . . ?
N21 C25 H25C 109.5 . . ?
H25A C25 H25C 109.5 . . ?
H25B C25 H25C 109.5 . . ?
C27 C26 C31 119.48(14) . . ?
C27 C26 N23 118.23(14) . . ?
C31 C26 N23 122.23(14) . . ?
C26 C27 C28 120.01(16) . . ?
C26 C27 H27 120.0 . . ?
C28 C27 H27 120.0 . . ?
C29 C28 C27 120.76(17) . . ?
C29 C28 H28 119.6 . . ?
C27 C28 H28 119.6 . . ?
C28 C29 C30 119.28(16) . . ?
C28 C29 H29 120.4 . . ?
C30 C29 H29 120.4 . . ?
C29 C30 C31 120.57(16) . . ?
C29 C30 H30 119.7 . . ?
C31 C30 H30 119.7 . . ?
C26 C31 C30 119.88(15) . . ?
C26 C31 H31 120.1 . . ?
C30 C31 H31 120.1 . . ?
C1 N1 C5 123.14(13) . . ?
C1 N1 H1N 118.4(13) . . ?
C5 N1 H1N 118.4(13) . . ?
C4 N2 H21N 155.5(5) . . ?
C3 N3 C6 127.90(12) . . ?
C3 N3 H3N 115.7(14) . . ?
C6 N3 H3N 115.6(14) . . ?
C21 N21 C25 122.84(14) . . ?
C21 N21 H21N 117.2(14) . . ?
C25 N21 H21N 119.9(14) . . ?
C24 N22 H1N 154.6(5) . . ?
C23 N23 C26 128.10(12) . . ?
C23 N23 H23N 117.6(14) . . ?
C26 N23 H23N 114.3(14) . . ?
C1 O1 H1O 107.5(15) . . ?
C21 O21 H21O 104.3(15) . . ?
C3 S1 H1O 84.3(9) . . ?
C23 S21 H21O 83.2(8) . . ?
H21O S21 H21O 0(2) . . ?

loop_
_geom_bond_atom_site_label_1
_geom_bond_atom_site_label_2
_geom_bond_distance
_geom_bond_site_symmetry_2
_geom_bond_publ_flag
C1 O1 1.3009(17) . ?
C1 N1 1.3181(18) . ?
C1 C2 1.4257(19) . ?
C2 C4 1.4151(18) . ?
C2 C3 1.4265(18) . ?
C3 N3 1.3516(18) . ?
C3 S1 1.6932(14) . ?
C4 N2 1.1513(19) . ?
C5 N1 1.4540(19) . ?
C5 H5A 0.9600 . ?
C5 H5B 0.9600 . ?
C5 H5C 0.9600 . ?
C6 C11 1.383(2) . ?
C6 C7 1.383(2) . ?
C6 N3 1.4202(18) . ?
C7 C8 1.382(2) . ?
C7 H7 0.9300 . ?
C8 C9 1.372(2) . ?
C8 H8 0.9300 . ?
C9 C10 1.385(3) . ?
C9 H9 0.9300 . ?
C10 C11 1.383(2) . ?
C10 H10 0.9300 . ?
C11 H11 0.9300 . ?
C21 O21 1.3020(17) . ?
C21 N21 1.3165(18) . ?
C21 C22 1.4254(19) . ?
C22 C24 1.4138(18) . ?
C22 C23 1.4273(18) . ?
C23 N23 1.3448(18) . ?
C23 S21 1.7004(13) . ?
C24 N22 1.1491(19) . ?
C25 N21 1.4529(19) . ?
C25 H25A 0.9600 . ?
C25 H25B 0.9600 . ?
C25 H25C 0.9600 . ?
C26 C27 1.366(2) . ?
C26 C31 1.375(2) . ?
C26 N23 1.4243(18) . ?
C27 C28 1.384(2) . ?
C27 H27 0.9300 . ?
C28 C29 1.361(3) . ?
C28 H28 0.9300 . ?
C29 C30 1.366(3) . ?
C29 H29 0.9300 . ?
C30 C31 1.383(2) . ?
C30 H30 0.9300 . ?
C31 H31 0.9300 . ?
N1 H1N 0.821(19) . ?
N2 H21N 2.304(19) . ?
N3 H3N 0.748(19) . ?
N21 H21N 0.767(19) . ?
N22 H1N 2.234(19) . ?
N23 H23N 0.76(2) . ?
O1 H1O 1.06(3) . ?
O21 H21O 1.05(3) . ?
S1 H1O 1.85(3) . ?
S21 H21O 1.84(3) . ?

loop_
_geom_hbond_atom_site_label_D
_geom_hbond_atom_site_label_H
_geom_hbond_atom_site_label_A
_geom_hbond_distance_DH
_geom_hbond_distance_HA
_geom_hbond_distance_DA
_geom_hbond_angle_DHA
_geom_hbond_site_symmetry_A
O21 H21O S21 1.05(3) 1.84(3) 2.8488(12) 160(2) .
O1 H1O S1 1.06(3) 1.85(3) 2.8567(12) 156(2) .
N21 H21N N2 0.767(19) 2.304(19) 2.9987(19) 151.1(18) .
N1 H1N N22 0.821(19) 2.234(19) 2.9745(18) 150.1(17) .
